data_4024395
loop_
_publ_author_name
'Caitlin M. Binder'
'April Bautista'
'Marek Zaidlewicz'
'Marek P. Krzemi\'nski'
'Allen Oliver'
'Bakthan Singaram'

_publ_contact_author_address
;
Department of Chemistry and Biochemistry,
University of California, Santa Cruz,
1156 High Street,
Santa Cruz, CA 95064
USA
;
_publ_contact_author_email singaram@chemistry.ucsc.edu
_publ_contact_author_fax '+1 831 459 2935'
_publ_contact_author_name 'Bakthan Singaram'
_publ_contact_author_phone '+1 831 459 3479'
_publ_section_title
;
Dual Stereoselectivity in the Dialkylzinc Reaction Using (-)-\b-Pinene
Derived Amino Alcohol Chiral Auxiliaries
;
_journal_name_full 'Journal of Organic Chemistry'
_journal_page_first 2337
_journal_page_last 2343
_journal_paper_doi 10.1021/jo802371z
_journal_volume 74
_journal_year 2009
_chemical_absolute_configuration rmad
_chemical_formula_moiety 'C13 H24 N O2, Cl '
_chemical_formula_sum 'C13 H24 Cl N O2'
_chemical_formula_weight 261.78
_chemical_name_systematic
; 
 ? 
;
_space_group_IT_number 4
_symmetry_cell_setting monoclinic
_symmetry_space_group_name_Hall 'P 2yb'
_symmetry_space_group_name_H-M 'P 1 21 1'
_atom_sites_solution_hydrogens geom
_atom_sites_solution_primary direct
_atom_sites_solution_secondary difmap
_audit_creation_method SHELXL-97
_cell_angle_alpha 90.00
_cell_angle_beta 106.163(2)
_cell_angle_gamma 90.00
_cell_formula_units_Z 2
_cell_length_a 6.0276(10)
_cell_length_b 19.160(3)
_cell_length_c 6.0924(10)
_cell_measurement_reflns_used 2404
_cell_measurement_temperature 150(2)
_cell_measurement_theta_max 27.03
_cell_measurement_theta_min 3.48
_cell_volume 675.78(19)
_computing_cell_refinement 'Bruker SAINT v7.34A'
_computing_data_collection 'Bruker APEX-II v2.1-4'
_computing_data_reduction 'Bruker SAINT v7.34A'
_computing_structure_refinement 'SHELXL-97 (Sheldrick, 1997)'
_computing_structure_solution 'SHELXS-97 (Sheldrick, 1990)'
_diffrn_ambient_temperature 150(2)
_diffrn_detector_area_resol_mean 83.33
_diffrn_measured_fraction_theta_full 0.996
_diffrn_measured_fraction_theta_max 0.996
_diffrn_measurement_device_type 'Bruker APEX-II'
_diffrn_measurement_method \w/2\q-scans
_diffrn_radiation_monochromator graphite
_diffrn_radiation_source 'fine-focus sealed tube'
_diffrn_radiation_type MoK\a
_diffrn_radiation_wavelength 0.71073
_diffrn_reflns_av_R_equivalents 0.0307
_diffrn_reflns_av_sigmaI/netI 0.0463
_diffrn_reflns_limit_h_max 8
_diffrn_reflns_limit_h_min -7
_diffrn_reflns_limit_k_max 25
_diffrn_reflns_limit_k_min -25
_diffrn_reflns_limit_l_max 8
_diffrn_reflns_limit_l_min -8
_diffrn_reflns_number 7607
_diffrn_reflns_theta_full 28.29
_diffrn_reflns_theta_max 28.29
_diffrn_reflns_theta_min 2.13
_exptl_absorpt_coefficient_mu 0.274
_exptl_absorpt_correction_T_max 0.9945
_exptl_absorpt_correction_T_min 0.9222
_exptl_absorpt_correction_type numerical
_exptl_absorpt_process_details 'Sheldrick, 2008'
_exptl_crystal_colour colorless
_exptl_crystal_density_diffrn 1.287
_exptl_crystal_density_method 'not measured'
_exptl_crystal_description blade
_exptl_crystal_F_000 284
_exptl_crystal_size_max 0.30
_exptl_crystal_size_mid 0.05
_exptl_crystal_size_min 0.02
_refine_diff_density_max 0.232
_refine_diff_density_min -0.191
_refine_diff_density_rms 0.044
_refine_ls_abs_structure_details 'Flack H D (1983), Acta Cryst. A39, 876-881'
_refine_ls_abs_structure_Flack 0.03(5)
_refine_ls_extinction_method none
_refine_ls_goodness_of_fit_ref 1.026
_refine_ls_hydrogen_treatment mixed
_refine_ls_matrix_type full
_refine_ls_number_parameters 162
_refine_ls_number_reflns 3302
_refine_ls_number_restraints 1
_refine_ls_restrained_S_all 1.026
_refine_ls_R_factor_all 0.0434
_refine_ls_R_factor_gt 0.0356
_refine_ls_shift/su_max 0.001
_refine_ls_shift/su_mean 0.000
_refine_ls_structure_factor_coef Fsqd
_refine_ls_weighting_details 'calc w=1/[\s^2^(Fo^2^)+(0.0388P)^2^+0.0000P] where P=(Fo^2^+2Fc^2^)/3'
_refine_ls_weighting_scheme calc
_refine_ls_wR_factor_gt 0.0739
_refine_ls_wR_factor_ref 0.0769
_reflns_number_gt 2940
_reflns_number_total 3302
_reflns_threshold_expression >2sigma(I)
_cod_data_source_file jo802371z_si_003.cif
_cod_data_source_block 2map
_cod_original_sg_symbol_H-M P2(1)
_cod_database_code 4024395

loop_
_symmetry_equiv_pos_as_xyz
'x, y, z'
'-x, y+1/2, -z'

loop_
_atom_site_label
_atom_site_type_symbol
_atom_site_fract_x
_atom_site_fract_y
_atom_site_fract_z
_atom_site_U_iso_or_equiv
_atom_site_adp_type
_atom_site_occupancy
_atom_site_symmetry_multiplicity
_atom_site_calc_flag
_atom_site_refinement_flags
_atom_site_disorder_assembly
_atom_site_disorder_group
Cl1 Cl 0.27512(7) 0.81674(2) -0.12103(7) 0.02234(11) Uani 1 1 d . . .
O1 O 0.8621(2) 0.89048(7) -0.0141(2) 0.0207(3) Uani 1 1 d . . .
H1O H 0.954(4) 0.8727(12) -0.061(4) 0.025 Uiso 1 1 d . . .
O2 O 0.6607(2) 0.67225(7) 0.4004(3) 0.0264(3) Uani 1 1 d . . .
N1 N 0.7171(2) 0.81886(9) 0.3096(2) 0.0147(3) Uani 1 1 d . . .
H1N H 0.609(3) 0.8227(11) 0.169(3) 0.018 Uiso 1 1 d . . .
C1 C 1.0077(3) 0.99045(10) 0.2340(3) 0.0209(4) Uani 1 1 d . . .
H1A H 1.1289 1.0088 0.1657 0.025 Uiso 1 1 calc R . .
C2 C 0.9711(3) 0.91192(10) 0.2141(3) 0.0170(4) Uani 1 1 d . . .
H2A H 1.1267 0.8893 0.2623 0.020 Uiso 1 1 calc R . .
C3 C 0.8346(3) 0.88762(9) 0.3820(3) 0.0160(4) Uani 1 1 d . . .
H3A H 0.9524 0.8789 0.5313 0.019 Uiso 1 1 calc R . .
C4 C 0.6688(4) 0.94312(9) 0.4294(3) 0.0189(4) Uani 1 1 d . . .
H4A H 0.5172 0.9397 0.3132 0.023 Uiso 1 1 calc R . .
H4B H 0.6448 0.9350 0.5816 0.023 Uiso 1 1 calc R . .
C5 C 0.7718(3) 1.01590(10) 0.4216(3) 0.0210(4) Uani 1 1 d . . .
H5A H 0.7082 1.0535 0.5005 0.025 Uiso 1 1 calc R . .
C6 C 0.7783(3) 1.03328(10) 0.1749(3) 0.0190(4) Uani 1 1 d . . .
C7 C 1.0397(4) 1.01106(11) 0.4878(3) 0.0275(5) Uani 1 1 d . . .
H7A H 1.1060 0.9737 0.5991 0.033 Uiso 1 1 calc R . .
H7B H 1.1201 1.0561 0.5328 0.033 Uiso 1 1 calc R . .
C8 C 0.5705(3) 1.01358(10) -0.0218(3) 0.0204(4) Uani 1 1 d . . .
H8A H 0.4347 1.0396 -0.0087 0.031 Uiso 1 1 calc R . .
H8B H 0.5412 0.9634 -0.0163 0.031 Uiso 1 1 calc R . .
H8C H 0.6016 1.0251 -0.1672 0.031 Uiso 1 1 calc R . .
C9 C 0.8293(4) 1.11070(11) 0.1484(4) 0.0281(4) Uani 1 1 d . . .
H9A H 0.6951 1.1387 0.1547 0.042 Uiso 1 1 calc R . .
H9B H 0.8616 1.1181 0.0011 0.042 Uiso 1 1 calc R . .
H9C H 0.9638 1.1248 0.2724 0.042 Uiso 1 1 calc R . .
C10 C 0.8877(3) 0.76310(9) 0.2901(3) 0.0188(4) Uani 1 1 d . . .
H10A H 0.9616 0.7762 0.1699 0.023 Uiso 1 1 calc R . .
H10B H 1.0100 0.7592 0.4367 0.023 Uiso 1 1 calc R . .
C11 C 0.7674(4) 0.69401(10) 0.2318(4) 0.0249(4) Uani 1 1 d . . .
H11A H 0.6488 0.6978 0.0827 0.030 Uiso 1 1 calc R . .
H11B H 0.8810 0.6583 0.2167 0.030 Uiso 1 1 calc R . .
C10' C 0.5927(3) 0.79374(9) 0.4779(3) 0.0194(4) Uani 1 1 d . . .
H10C H 0.7022 0.7920 0.6328 0.023 Uiso 1 1 calc R . .
H10D H 0.4681 0.8270 0.4815 0.023 Uiso 1 1 calc R . .
C11' C 0.4906(4) 0.72242(10) 0.4135(4) 0.0237(4) Uani 1 1 d . . .
H11C H 0.4126 0.7069 0.5282 0.028 Uiso 1 1 calc R . .
H11D H 0.3727 0.7252 0.2637 0.028 Uiso 1 1 calc R . .

loop_
_atom_site_aniso_label
_atom_site_aniso_U_11
_atom_site_aniso_U_22
_atom_site_aniso_U_33
_atom_site_aniso_U_23
_atom_site_aniso_U_13
_atom_site_aniso_U_12
Cl1 0.01694(19) 0.0317(2) 0.01718(19) -0.0019(2) 0.00275(14) 0.0048(2)
O1 0.0191(7) 0.0274(7) 0.0166(7) -0.0013(5) 0.0067(5) 0.0047(6)
O2 0.0270(8) 0.0180(7) 0.0362(8) 0.0061(6) 0.0121(6) 0.0035(6)
N1 0.0134(6) 0.0167(7) 0.0130(6) -0.0006(7) 0.0020(5) 0.0020(7)
C1 0.0164(9) 0.0208(10) 0.0248(10) 0.0031(8) 0.0048(7) -0.0021(7)
C2 0.0130(9) 0.0210(9) 0.0173(9) 0.0020(7) 0.0046(7) 0.0018(7)
C3 0.0163(9) 0.0156(9) 0.0143(8) -0.0015(7) 0.0011(7) -0.0005(7)
C4 0.0255(10) 0.0177(10) 0.0157(9) 0.0003(7) 0.0096(8) 0.0029(8)
C5 0.0290(11) 0.0162(9) 0.0175(9) -0.0007(7) 0.0061(8) 0.0006(8)
C6 0.0200(9) 0.0205(9) 0.0170(9) 0.0014(7) 0.0062(7) 0.0006(7)
C7 0.0322(11) 0.0199(10) 0.0235(10) -0.0008(8) -0.0035(8) -0.0063(9)
C8 0.0202(9) 0.0256(10) 0.0155(9) 0.0013(8) 0.0049(7) 0.0047(8)
C9 0.0327(11) 0.0216(10) 0.0312(11) 0.0049(8) 0.0107(9) 0.0007(9)
C10 0.0149(9) 0.0203(9) 0.0215(9) -0.0005(8) 0.0057(7) 0.0041(7)
C11 0.0259(11) 0.0204(10) 0.0298(11) -0.0019(8) 0.0103(8) 0.0041(8)
C10' 0.0212(9) 0.0198(9) 0.0190(9) 0.0024(7) 0.0088(7) -0.0001(7)
C11' 0.0221(10) 0.0207(10) 0.0294(10) 0.0042(8) 0.0090(8) 0.0011(8)

loop_
_atom_type_symbol
_atom_type_description
_atom_type_scat_dispersion_real
_atom_type_scat_dispersion_imag
_atom_type_scat_source
C C 0.0033 0.0016 'International Tables Vol C Tables 4.2.6.8 and 6.1.1.4'
H H 0.0000 0.0000 'International Tables Vol C Tables 4.2.6.8 and 6.1.1.4'
N N 0.0061 0.0033 'International Tables Vol C Tables 4.2.6.8 and 6.1.1.4'
O O 0.0106 0.0060 'International Tables Vol C Tables 4.2.6.8 and 6.1.1.4'
Cl Cl 0.1484 0.1585 'International Tables Vol C Tables 4.2.6.8 and 6.1.1.4'

loop_
_geom_angle_atom_site_label_1
_geom_angle_atom_site_label_2
_geom_angle_atom_site_label_3
_geom_angle
_geom_angle_site_symmetry_1
_geom_angle_site_symmetry_3
_geom_angle_publ_flag
C2 O1 H1O 107.8(17) . . ?
C11 O2 C11' 108.73(15) . . ?
C3 N1 C10' 111.32(13) . . ?
C3 N1 C10 111.55(13) . . ?
C10' N1 C10 107.83(14) . . ?
C3 N1 H1N 110.8(14) . . ?
C10' N1 H1N 107.6(12) . . ?
C10 N1 H1N 107.6(13) . . ?
C2 C1 C7 107.80(15) . . ?
C2 C1 C6 113.72(15) . . ?
C7 C1 C6 87.29(15) . . ?
C2 C1 H1A 114.9 . . ?
C7 C1 H1A 114.9 . . ?
C6 C1 H1A 114.9 . . ?
O1 C2 C1 112.39(14) . . ?
O1 C2 C3 111.85(14) . . ?
C1 C2 C3 109.63(15) . . ?
O1 C2 H2A 107.6 . . ?
C1 C2 H2A 107.6 . . ?
C3 C2 H2A 107.6 . . ?
N1 C3 C4 112.48(14) . . ?
N1 C3 C2 111.28(13) . . ?
C4 C3 C2 114.02(14) . . ?
N1 C3 H3A 106.1 . . ?
C4 C3 H3A 106.1 . . ?
C2 C3 H3A 106.1 . . ?
C5 C4 C3 109.42(15) . . ?
C5 C4 H4A 109.8 . . ?
C3 C4 H4A 109.8 . . ?
C5 C4 H4B 109.8 . . ?
C3 C4 H4B 109.8 . . ?
H4A C4 H4B 108.2 . . ?
C4 C5 C6 110.19(15) . . ?
C4 C5 C7 109.77(16) . . ?
C6 C5 C7 87.69(14) . . ?
C4 C5 H5A 115.3 . . ?
C6 C5 H5A 115.3 . . ?
C7 C5 H5A 115.3 . . ?
C8 C6 C9 107.62(16) . . ?
C8 C6 C5 118.24(16) . . ?
C9 C6 C5 111.71(15) . . ?
C8 C6 C1 122.26(16) . . ?
C9 C6 C1 110.01(16) . . ?
C5 C6 C1 85.59(14) . . ?
C5 C7 C1 85.68(14) . . ?
C5 C7 H7A 114.4 . . ?
C1 C7 H7A 114.4 . . ?
C5 C7 H7B 114.4 . . ?
C1 C7 H7B 114.4 . . ?
H7A C7 H7B 111.5 . . ?
C6 C8 H8A 109.5 . . ?
C6 C8 H8B 109.5 . . ?
H8A C8 H8B 109.5 . . ?
C6 C8 H8C 109.5 . . ?
H8A C8 H8C 109.5 . . ?
H8B C8 H8C 109.5 . . ?
C6 C9 H9A 109.5 . . ?
C6 C9 H9B 109.5 . . ?
H9A C9 H9B 109.5 . . ?
C6 C9 H9C 109.5 . . ?
H9A C9 H9C 109.5 . . ?
H9B C9 H9C 109.5 . . ?
C11 C10 N1 110.31(15) . . ?
C11 C10 H10A 109.6 . . ?
N1 C10 H10A 109.6 . . ?
C11 C10 H10B 109.6 . . ?
N1 C10 H10B 109.6 . . ?
H10A C10 H10B 108.1 . . ?
O2 C11 C10 111.94(16) . . ?
O2 C11 H11A 109.2 . . ?
C10 C11 H11A 109.2 . . ?
O2 C11 H11B 109.2 . . ?
C10 C11 H11B 109.2 . . ?
H11A C11 H11B 107.9 . . ?
C11' C10' N1 110.93(15) . . ?
C11' C10' H10C 109.5 . . ?
N1 C10' H10C 109.5 . . ?
C11' C10' H10D 109.5 . . ?
N1 C10' H10D 109.5 . . ?
H10C C10' H10D 108.0 . . ?
O2 C11' C10' 112.28(16) . . ?
O2 C11' H11C 109.1 . . ?
C10' C11' H11C 109.1 . . ?
O2 C11' H11D 109.1 . . ?
C10' C11' H11D 109.1 . . ?
H11C C11' H11D 107.9 . . ?

loop_
_geom_bond_atom_site_label_1
_geom_bond_atom_site_label_2
_geom_bond_distance
_geom_bond_site_symmetry_2
_geom_bond_publ_flag
O1 C2 1.423(2) . ?
O1 H1O 0.77(2) . ?
O2 C11 1.418(2) . ?
O2 C11' 1.424(2) . ?
N1 C3 1.503(2) . ?
N1 C10' 1.508(2) . ?
N1 C10 1.510(2) . ?
N1 H1N 0.922(18) . ?
C1 C2 1.521(3) . ?
C1 C7 1.555(3) . ?
C1 C6 1.561(3) . ?
C1 H1A 1.0000 . ?
C2 C3 1.552(2) . ?
C2 H2A 1.0000 . ?
C3 C4 1.541(3) . ?
C3 H3A 1.0000 . ?
C4 C5 1.533(3) . ?
C4 H4A 0.9900 . ?
C4 H4B 0.9900 . ?
C5 C6 1.551(2) . ?
C5 C7 1.554(3) . ?
C5 H5A 1.0000 . ?
C6 C8 1.520(2) . ?
C6 C9 1.533(3) . ?
C7 H7A 0.9900 . ?
C7 H7B 0.9900 . ?
C8 H8A 0.9800 . ?
C8 H8B 0.9800 . ?
C8 H8C 0.9800 . ?
C9 H9A 0.9800 . ?
C9 H9B 0.9800 . ?
C9 H9C 0.9800 . ?
C10 C11 1.504(3) . ?
C10 H10A 0.9900 . ?
C10 H10B 0.9900 . ?
C11 H11A 0.9900 . ?
C11 H11B 0.9900 . ?
C10' C11' 1.505(3) . ?
C10' H10C 0.9900 . ?
C10' H10D 0.9900 . ?
C11' H11C 0.9900 . ?
C11' H11D 0.9900 . ?

loop_
_geom_hbond_atom_site_label_D
_geom_hbond_atom_site_label_H
_geom_hbond_atom_site_label_A
_geom_hbond_distance_DH
_geom_hbond_distance_HA
_geom_hbond_distance_DA
_geom_hbond_angle_DHA
_geom_hbond_site_symmetry_A
O1 H1O Cl1 0.77(2) 2.33(2) 3.0857(15) 168(2) 1_655
N1 H1N Cl1 0.922(18) 2.284(18) 3.1766(14) 163.0(16) .

loop_
_geom_torsion_atom_site_label_1
_geom_torsion_atom_site_label_2
_geom_torsion_atom_site_label_3
_geom_torsion_atom_site_label_4
_geom_torsion
_geom_torsion_site_symmetry_1
_geom_torsion_site_symmetry_2
_geom_torsion_site_symmetry_3
_geom_torsion_site_symmetry_4
_geom_torsion_publ_flag
C7 C1 C2 O1 159.42(15) . . . . ?
C6 C1 C2 O1 64.4(2) . . . . ?
C7 C1 C2 C3 34.4(2) . . . . ?
C6 C1 C2 C3 -60.61(19) . . . . ?
C10' N1 C3 C4 -53.03(18) . . . . ?
C10 N1 C3 C4 -173.53(14) . . . . ?
C10' N1 C3 C2 177.63(14) . . . . ?
C10 N1 C3 C2 57.13(17) . . . . ?
O1 C2 C3 N1 32.86(19) . . . . ?
C1 C2 C3 N1 158.22(14) . . . . ?
O1 C2 C3 C4 -95.67(18) . . . . ?
C1 C2 C3 C4 29.7(2) . . . . ?
N1 C3 C4 C5 -160.91(14) . . . . ?
C2 C3 C4 C5 -33.0(2) . . . . ?
C3 C4 C5 C6 67.34(19) . . . . ?
C3 C4 C5 C7 -27.6(2) . . . . ?
C4 C5 C6 C8 41.8(2) . . . . ?
C7 C5 C6 C8 152.00(17) . . . . ?
C4 C5 C6 C9 167.47(16) . . . . ?
C7 C5 C6 C9 -82.30(18) . . . . ?
C4 C5 C6 C1 -82.73(17) . . . . ?
C7 C5 C6 C1 27.50(14) . . . . ?
C2 C1 C6 C8 -40.1(2) . . . . ?
C7 C1 C6 C8 -148.33(18) . . . . ?
C2 C1 C6 C9 -167.71(15) . . . . ?
C7 C1 C6 C9 84.02(16) . . . . ?
C2 C1 C6 C5 80.77(17) . . . . ?
C7 C1 C6 C5 -27.50(14) . . . . ?
C4 C5 C7 C1 83.02(16) . . . . ?
C6 C5 C7 C1 -27.62(14) . . . . ?
C2 C1 C7 C5 -86.63(17) . . . . ?
C6 C1 C7 C5 27.43(13) . . . . ?
C3 N1 C10 C11 176.51(14) . . . . ?
C10' N1 C10 C11 53.98(18) . . . . ?
C11' O2 C11 C10 61.4(2) . . . . ?
N1 C10 C11 O2 -60.0(2) . . . . ?
C3 N1 C10' C11' -175.74(14) . . . . ?
C10 N1 C10' C11' -53.07(18) . . . . ?
C11 O2 C11' C10' -60.3(2) . . . . ?
N1 C10' C11' O2 57.8(2) . . . . ?

loop_
_cod_related_entry_id
_cod_related_entry_database
_cod_related_entry_code
1 ChemSpider 30658914
